data_4064944
loop_
_publ_author_name
'Gwynne, Erin A.'
'Stephan, Douglas W.'

_publ_section_title
;
 Nickel(II) and Palladium(II) Bis-Aminophosphine Pincer Complexes
;
_journal_issue 15
_journal_name_full Organometallics
_journal_page_first 4128
_journal_paper_doi 10.1021/om200439q
_journal_volume 30
_journal_year 2011
_chemical_formula_sum 'C18 H41 Cl N2 Ni P2'
_chemical_formula_weight 441.63
_chemical_name_systematic
; 
 ? 
;
_space_group_IT_number 11
_symmetry_cell_setting monoclinic
_symmetry_space_group_name_Hall '-P 2yb'
_symmetry_space_group_name_H-M 'P 1 21/m 1'
_atom_sites_solution_hydrogens geom
_atom_sites_solution_primary direct
_atom_sites_solution_secondary difmap
_audit_creation_method SHELXL-97
_cell_angle_alpha 90.00
_cell_angle_beta 99.861(9)
_cell_angle_gamma 90.00
_cell_formula_units_Z 2
_cell_length_a 8.0239(11)
_cell_length_b 14.246(2)
_cell_length_c 10.4439(14)
_cell_measurement_temperature 150(2)
_cell_volume 1176.2(3)
_computing_structure_refinement 'SHELXL-97 (Sheldrick, 1997)'
_computing_structure_solution 'SHELXS-97 (Sheldrick, 1990)'
_diffrn_ambient_temperature 150(2)
_diffrn_measured_fraction_theta_full 0.993
_diffrn_measured_fraction_theta_max 0.993
_diffrn_radiation_monochromator graphite
_diffrn_radiation_source 'fine-focus sealed tube'
_diffrn_radiation_type MoK\a
_diffrn_radiation_wavelength 0.71073
_diffrn_reflns_av_R_equivalents 0.0622
_diffrn_reflns_av_sigmaI/netI 0.0699
_diffrn_reflns_limit_h_max 12
_diffrn_reflns_limit_h_min -11
_diffrn_reflns_limit_k_max 22
_diffrn_reflns_limit_k_min -20
_diffrn_reflns_limit_l_max 16
_diffrn_reflns_limit_l_min -16
_diffrn_reflns_number 18769
_diffrn_reflns_theta_full 33.78
_diffrn_reflns_theta_max 33.78
_diffrn_reflns_theta_min 1.98
_exptl_absorpt_coefficient_mu 1.078
_exptl_absorpt_correction_T_max 0.7466
_exptl_absorpt_correction_T_min 0.5115
_exptl_absorpt_correction_type multi-scan
_exptl_crystal_density_diffrn 1.247
_exptl_crystal_density_method 'not measured'
_exptl_crystal_F_000 476
_exptl_crystal_size_max 0.23
_exptl_crystal_size_mid 0.22
_exptl_crystal_size_min 0.17
_refine_diff_density_max 0.710
_refine_diff_density_min -0.757
_refine_diff_density_rms 0.093
_refine_ls_extinction_method none
_refine_ls_goodness_of_fit_ref 1.074
_refine_ls_hydrogen_treatment mixed
_refine_ls_matrix_type full
_refine_ls_number_parameters 160
_refine_ls_number_reflns 4858
_refine_ls_number_restraints 0
_refine_ls_restrained_S_all 1.074
_refine_ls_R_factor_all 0.0923
_refine_ls_R_factor_gt 0.0546
_refine_ls_shift/su_max 0.001
_refine_ls_shift/su_mean 0.000
_refine_ls_structure_factor_coef Fsqd
_refine_ls_weighting_details 'calc w=1/[\s^2^(Fo^2^)+(0.0682P)^2^+0.3605P] where P=(Fo^2^+2Fc^2^)/3'
_refine_ls_weighting_scheme calc
_refine_ls_wR_factor_gt 0.1362
_refine_ls_wR_factor_ref 0.1550
_reflns_number_gt 3208
_reflns_number_total 4858
_reflns_threshold_expression >2sigma(I)
_cod_data_source_file om200439q_si_006.cif
_cod_data_source_block eag034_0m
_cod_original_sg_symbol_H-M P2(1)/m
_cod_database_code 4064944

loop_
_symmetry_equiv_pos_as_xyz
'x, y, z'
'-x, y+1/2, -z'
'-x, -y, -z'
'x, -y-1/2, z'

loop_
_atom_site_label
_atom_site_type_symbol
_atom_site_fract_x
_atom_site_fract_y
_atom_site_fract_z
_atom_site_U_iso_or_equiv
_atom_site_adp_type
_atom_site_occupancy
_atom_site_symmetry_multiplicity
_atom_site_calc_flag
_atom_site_refinement_flags
Ni1 Ni 0.78030(4) 0.2500 0.92386(3) 0.02998(13) Uani 1 2 d S
Cl1 Cl 0.95900(12) 0.21188(11) 0.79227(11) 0.0477(4) Uani 0.50 1 d P
P1 P 0.89100(9) 0.2500 1.13006(7) 0.0397(2) Uani 1 2 d S
P2 P 0.53596(8) 0.2500 0.79392(6) 0.02070(15) Uani 1 2 d S
N1 N 0.6949(3) 0.2500 1.0750(2) 0.0406(8) Uani 1 2 d S
N2 N 0.3823(3) 0.2500 0.8805(3) 0.0553(11) Uani 1 2 d S
H2A H 0.279(8) 0.263(7) 0.839(5) 0.066 Uiso 0.50 1 d P
C1 C 0.9604(6) 0.1421(4) 1.2219(3) 0.0964(17) Uani 1 1 d .
C2A C 0.9508(15) 0.0775(6) 1.1360(9) 0.086(3) Uani 0.50 1 d P
H2AA H 1.0546 0.0705 1.1007 0.129 Uiso 0.50 1 d P
H2AB H 0.9254 0.0166 1.1707 0.129 Uiso 0.50 1 d P
H2AC H 0.8603 0.0902 1.0620 0.129 Uiso 0.50 1 d P
C2B C 0.8303(10) 0.0498(5) 1.1262(6) 0.0584(17) Uani 0.50 1 d P
H2BA H 0.8615 -0.0105 1.1652 0.088 Uiso 0.50 1 d P
H2BB H 0.7158 0.0622 1.1224 0.088 Uiso 0.50 1 d P
H2BC H 0.8584 0.0489 1.0385 0.088 Uiso 0.50 1 d P
C3A C 1.1692(9) 0.1727(6) 1.2835(7) 0.073(2) Uani 0.50 1 d P
H3AA H 1.1729 0.2315 1.3298 0.109 Uiso 0.50 1 d P
H3AB H 1.2226 0.1250 1.3416 0.109 Uiso 0.50 1 d P
H3AC H 1.2335 0.1801 1.2133 0.109 Uiso 0.50 1 d P
C3B C 1.1225(12) 0.0952(8) 1.2227(12) 0.113(4) Uani 0.50 1 d P
H3BA H 1.2098 0.1314 1.2735 0.169 Uiso 0.50 1 d P
H3BB H 1.1163 0.0345 1.2678 0.169 Uiso 0.50 1 d P
H3BC H 1.1414 0.0847 1.1389 0.169 Uiso 0.50 1 d P
C4 C 0.8875(8) 0.1310(4) 1.3453(4) 0.112(2) Uani 1 1 d .
H4A H 0.9293 0.0726 1.3890 0.168 Uiso 1 1 calc R
H4B H 0.7638 0.1289 1.3239 0.168 Uiso 1 1 calc R
H4C H 0.9221 0.1843 1.4030 0.168 Uiso 1 1 calc R
C5 C 0.5305(4) 0.2500 1.1084(3) 0.0569(13) Uani 1 2 d S
H5A H 0.508(10) 0.314(5) 1.093(7) 0.068 Uiso 0.50 1 d P
H5B H 0.515(9) 0.214(4) 1.189(6) 0.068 Uiso 0.50 1 d P
C6 C 0.4020(6) 0.1934(6) 1.0077(4) 0.0552(17) Uani 0.50 1 d P
H6A H 0.286(9) 0.213(4) 1.042(6) 0.066 Uiso 0.50 1 d P
H6B H 0.432(10) 0.123(5) 0.998(7) 0.066 Uiso 0.50 1 d P
C7 C 0.4963(5) 0.1427(2) 0.6913(4) 0.0745(12) Uani 1 1 d .
C8 C 0.6082(12) 0.1397(6) 0.5894(8) 0.217(5) Uani 1 1 d .
H8A H 0.5843 0.0826 0.5372 0.326 Uiso 1 1 calc R
H8B H 0.7271 0.1396 0.6317 0.326 Uiso 1 1 calc R
H8C H 0.5862 0.1949 0.5330 0.326 Uiso 1 1 calc R
C9 C 0.5394(7) 0.0617(3) 0.7884(7) 0.155(4) Uani 1 1 d .
H9A H 0.5223 0.0017 0.7421 0.233 Uiso 1 1 calc R
H9B H 0.4656 0.0647 0.8539 0.233 Uiso 1 1 calc R
H9C H 0.6577 0.0669 0.8310 0.233 Uiso 1 1 calc R
C10 C 0.3102(6) 0.1315(3) 0.6286(5) 0.112(2) Uani 1 1 d .
H10A H 0.2967 0.0744 0.5754 0.169 Uiso 1 1 calc R
H10B H 0.2744 0.1861 0.5736 0.169 Uiso 1 1 calc R
H10C H 0.2403 0.1268 0.6967 0.169 Uiso 1 1 calc R

loop_
_atom_site_aniso_label
_atom_site_aniso_U_11
_atom_site_aniso_U_22
_atom_site_aniso_U_33
_atom_site_aniso_U_23
_atom_site_aniso_U_13
_atom_site_aniso_U_12
Ni1 0.01442(15) 0.0564(3) 0.01999(17) 0.000 0.00550(11) 0.000
Cl1 0.0185(4) 0.0948(11) 0.0322(5) -0.0071(5) 0.0114(3) 0.0027(4)
P1 0.0183(3) 0.0822(7) 0.0190(3) 0.000 0.0044(2) 0.000
P2 0.0165(3) 0.0281(4) 0.0183(3) 0.000 0.0050(2) 0.000
N1 0.0199(10) 0.083(2) 0.0193(10) 0.000 0.0060(8) 0.000
N2 0.0149(10) 0.128(4) 0.0239(12) 0.000 0.0061(9) 0.000
C1 0.104(3) 0.139(4) 0.0425(17) 0.028(2) 0.0025(19) 0.070(3)
C2A 0.123(8) 0.054(5) 0.071(5) 0.013(4) -0.014(5) 0.029(5)
C2B 0.071(4) 0.042(4) 0.054(3) 0.010(3) -0.010(3) -0.005(3)
C3A 0.056(4) 0.095(6) 0.060(4) 0.003(4) -0.010(3) 0.033(4)
C3B 0.069(5) 0.094(7) 0.152(10) 0.001(7) -0.049(6) 0.035(5)
C4 0.163(6) 0.125(4) 0.046(2) 0.011(2) 0.012(3) -0.047(4)
C5 0.0215(13) 0.128(4) 0.0240(14) 0.000 0.0105(11) 0.000
C6 0.027(2) 0.116(5) 0.0239(19) 0.007(3) 0.0085(16) -0.025(3)
C7 0.068(2) 0.051(2) 0.089(3) -0.0371(18) -0.0286(19) 0.0120(16)
C8 0.226(9) 0.251(10) 0.189(7) -0.175(7) 0.077(7) 0.021(7)
C9 0.138(5) 0.032(2) 0.240(7) -0.003(3) -0.127(5) 0.005(2)
C10 0.122(4) 0.041(2) 0.134(4) -0.015(2) -0.093(3) -0.004(2)

loop_
_atom_type_symbol
_atom_type_description
_atom_type_scat_dispersion_real
_atom_type_scat_dispersion_imag
_atom_type_scat_source
C C 0.0033 0.0016 'International Tables Vol C Tables 4.2.6.8 and 6.1.1.4'
H H 0.0000 0.0000 'International Tables Vol C Tables 4.2.6.8 and 6.1.1.4'
N N 0.0061 0.0033 'International Tables Vol C Tables 4.2.6.8 and 6.1.1.4'
P P 0.1023 0.0942 'International Tables Vol C Tables 4.2.6.8 and 6.1.1.4'
Cl Cl 0.1484 0.1585 'International Tables Vol C Tables 4.2.6.8 and 6.1.1.4'
Ni Ni 0.3393 1.1124 'International Tables Vol C Tables 4.2.6.8 and 6.1.1.4'

loop_
_geom_angle_atom_site_label_1
_geom_angle_atom_site_label_2
_geom_angle_atom_site_label_3
_geom_angle
_geom_angle_site_symmetry_1
_geom_angle_site_symmetry_3
N1 Ni1 P1 45.34(8) . .
N1 Ni1 P2 96.15(8) . .
P1 Ni1 P2 141.49(3) . .
N1 Ni1 Cl1 156.15(7) . 4_565
P1 Ni1 Cl1 114.47(4) . 4_565
P2 Ni1 Cl1 102.81(4) . 4_565
N1 Ni1 Cl1 156.15(7) . .
P1 Ni1 Cl1 114.47(4) . .
P2 Ni1 Cl1 102.81(4) . .
Cl1 Ni1 Cl1 28.36(8) 4_565 .
Cl1 Cl1 Ni1 75.82(4) 4_565 .
N1 P1 C1 112.45(18) . 4_565
N1 P1 C1 112.45(19) . .
C1 P1 C1 112.7(3) 4_565 .
N1 P1 Ni1 55.23(9) . .
C1 P1 Ni1 123.19(16) 4_565 .
C1 P1 Ni1 123.19(16) . .
N2 P2 C7 104.21(16) . 4_565
N2 P2 C7 104.21(16) . .
C7 P2 C7 110.3(3) 4_565 .
N2 P2 Ni1 109.56(10) . .
C7 P2 Ni1 113.83(10) 4_565 .
C7 P2 Ni1 113.83(10) . .
C5 N1 P1 145.0(2) . .
C5 N1 Ni1 135.6(2) . .
P1 N1 Ni1 79.43(11) . .
C6 N2 C6 63.2(6) 4_565 .
C6 N2 P2 119.8(3) 4_565 .
C6 N2 P2 119.8(3) . .
C2A C1 C3B 67.8(7) . .
C2A C1 C4 122.5(7) . .
C3B C1 C4 114.9(6) . .
C2A C1 C3A 112.2(7) . .
C3B C1 C3A 46.7(5) . .
C4 C1 C3A 101.5(4) . .
C2A C1 P1 105.0(4) . .
C3B C1 P1 124.9(6) . .
C4 C1 P1 113.8(4) . .
C3A C1 P1 99.7(4) . .
C2A C1 C2B 32.1(6) . .
C3B C1 C2B 95.6(6) . .
C4 C1 C2B 96.9(4) . .
C3A C1 C2B 142.2(5) . .
P1 C1 C2B 102.6(3) . .
C2B C2A C1 106.7(11) . .
C2B C2A C3B 148.4(11) . .
C1 C2A C3B 61.8(6) . .
C2A C2B C1 41.2(6) . .
C3B C3A C1 55.1(5) . .
C3A C3B C1 78.2(7) . .
C3A C3B C2A 125.8(7) . .
C1 C3B C2A 50.5(5) . .
N1 C5 C6 111.6(3) . 4_565
N1 C5 C6 111.6(3) . .
C6 C5 C6 62.1(6) 4_565 .
N2 C6 C5 105.6(4) . .
N2 C6 C6 58.4(3) . 4_565
C5 C6 C6 59.0(3) . 4_565
C8 C7 C9 110.5(5) . .
C8 C7 C10 110.5(5) . .
C9 C7 C10 107.2(4) . .
C8 C7 P2 111.5(4) . .
C9 C7 P2 103.9(3) . .
C10 C7 P2 112.9(3) . .

loop_
_geom_bond_atom_site_label_1
_geom_bond_atom_site_label_2
_geom_bond_distance
_geom_bond_site_symmetry_2
Ni1 N1 1.825(2) .
Ni1 P1 2.1844(8) .
Ni1 P2 2.1850(8) .
Ni1 Cl1 2.2168(11) 4_565
Ni1 Cl1 2.2168(11) .
Cl1 Cl1 1.086(3) 4_565
P1 N1 1.580(3) .
P1 C1 1.847(4) 4_565
P1 C1 1.847(4) .
P2 N2 1.649(3) .
P2 C7 1.862(3) 4_565
P2 C7 1.862(3) .
N1 C5 1.421(4) .
N2 C6 1.539(6) 4_565
N2 C6 1.539(6) .
C1 C2A 1.278(10) .
C1 C3B 1.461(10) .
C1 C4 1.512(6) .
C1 C3A 1.745(10) .
C1 C2B 1.860(9) .
C2A C2B 1.033(12) .
C2A C3B 1.534(14) .
C3A C3B 1.297(13) .
C5 C6 1.564(6) 4_565
C5 C6 1.564(6) .
C6 C6 1.613(17) 4_565
C7 C8 1.506(9) .
C7 C9 1.536(6) .
C7 C10 1.533(5) .
